data_7202726
loop_
_publ_author_name
'Stokes, Melissa A.'
'Kortan, Refik'
'Amy, Sandrine Rivillon'
'Katz, Howard E.'
'Chabal, Yves J.'
'Kloc, Christian'
'Siegrist, Theo'

_publ_section_title
;
 Molecular ordering in bis(phenylenyl)bithiophenes
;
_journal_issue 32
_journal_name_full 'Journal of Materials Chemistry'
_journal_page_first 3427
_journal_paper_doi 10.1039/b701035d
_journal_volume 17
_journal_year 2007
_chemical_formula_moiety 'C24 H22 S2'
_chemical_formula_sum 'C24 H22 S2'
_chemical_formula_weight 374.57
_chemical_name_common 5,5'-bis(4-ethylphenyl)-2,2'-bithiophene
_chemical_name_systematic 5,5'-bis(4-ethylphenyl)-2,2'-bithiophene
_space_group_IT_number 14
_symmetry_cell_setting monoclinic
_symmetry_space_group_name_Hall '-P 2yab'
_symmetry_space_group_name_H-M 'P 1 21/a 1'
_atom_sites_solution_hydrogens geom
_atom_sites_solution_primary direct
_cell_angle_alpha 90
_cell_angle_beta 100.06(3)
_cell_angle_gamma 90
_cell_formula_units_Z 2
_cell_length_a 9.242(4)
_cell_length_b 5.7180(11)
_cell_length_c 18.205(6)
_cell_measurement_reflns_used 0
_cell_measurement_temperature 300
_cell_measurement_theta_max 0
_cell_measurement_theta_min 0
_cell_volume 947.3(6)
_computing_cell_refinement 'CrysAlis RED, (Oxford Diffraction, 2002)'
_computing_data_collection 'Xcalibur, (Oxford Diffraction, 2002)'
_computing_data_reduction 'CrysAlis RED, (Oxford Diffraction, 2002)'
_computing_molecular_graphics 'CAMERON (Watkin et al., 1996)'
_computing_publication_material 'CRYSTALS (Betteridge et al., 2003)'
_computing_structure_refinement 'CRYSTALS (Betteridge et al., 2003)'
_computing_structure_solution 'USER DEFINED STRUCTURE SOLUTION'
_diffrn_ambient_temperature 300
_diffrn_measured_fraction_theta_full 0.949
_diffrn_measured_fraction_theta_max 0.863
_diffrn_measurement_device_type 'Oxford Diffraction XCALIBUR'
_diffrn_measurement_method \w
_diffrn_radiation_monochromator graphite
_diffrn_radiation_type 'Mo K\a'
_diffrn_radiation_wavelength 0.71073
_diffrn_reflns_av_R_equivalents 0.078
_diffrn_reflns_limit_h_max 13
_diffrn_reflns_limit_h_min -11
_diffrn_reflns_limit_k_max 8
_diffrn_reflns_limit_k_min -8
_diffrn_reflns_limit_l_max 14
_diffrn_reflns_limit_l_min -27
_diffrn_reflns_number 8895
_diffrn_reflns_theta_full 25.083
_diffrn_reflns_theta_max 32.575
_diffrn_reflns_theta_min 3.410
_diffrn_standards_number 0
_exptl_absorpt_coefficient_mu 0.286
_exptl_absorpt_correction_T_max 0.97
_exptl_absorpt_correction_T_min 0.90
_exptl_absorpt_correction_type empirical
_exptl_crystal_colour yellow
_exptl_crystal_density_diffrn 1.313
_exptl_crystal_description platelet
_exptl_crystal_F_000 396
_exptl_crystal_size_max 0.22
_exptl_crystal_size_mid 0.17
_exptl_crystal_size_min 0.015
_refine_diff_density_max 0.72
_refine_diff_density_min -0.73
_refine_ls_extinction_method None
_refine_ls_goodness_of_fit_ref 0.9467
_refine_ls_hydrogen_treatment constr
_refine_ls_matrix_type full
_refine_ls_number_parameters 118
_refine_ls_number_reflns 1194
_refine_ls_number_restraints 0
_refine_ls_R_factor_all 0.1888
_refine_ls_R_factor_gt 0.0418
_refine_ls_shift/su_max 0.000226
_refine_ls_structure_factor_coef Fsqd
_refine_ls_weighting_details
;
Method= Quasi-Unit weights
W = 1.0 or 1./2F
;
_refine_ls_weighting_scheme calc
_refine_ls_wR_factor_all 0.1943
_refine_ls_wR_factor_gt 0.0826
_refine_ls_wR_factor_ref 0.1943
_reflns_limit_h_max 12
_reflns_limit_h_min -13
_reflns_limit_k_max 8
_reflns_limit_k_min 0
_reflns_limit_l_max 27
_reflns_limit_l_min 0
_reflns_number_gt 258
_reflns_number_total 2978
_reflns_threshold_expression I>2.0\s(I)
_oxford_diffrn_Wilson_B_factor 0.00
_oxford_diffrn_Wilson_scale 0.00
_oxford_refine_ls_scale 0.687(5)
_oxford_structure_analysis_title '2pttp2 at 300K P2(1)/a'
_cod_data_source_file b701035d.txt
_cod_data_source_block 2pttp2_300K
_cod_depositor_comments
;
The following automatic conversions were performed:
'_symmetry_cell_setting' value 'Monoclinic' changed to 'monoclinic'
according to '/home/saulius/struct/CIF-dictionaries/cif_core.dic'
dictionary named 'cif_core.dic' version 2.4.1 from 2010-06-29.

Automatic conversion script
Id: cif_fix_enum 1527 2010-12-29 10:47:43Z saulius 
;
_cod_original_cell_volume 947.3(5)
_cod_original_sg_symbol_H-M 'P 21/a '
_cod_database_code 7202726

loop_
_symmetry_equiv_pos_as_xyz
x,y,z
-x,-y,-z
-x+1/2,y+1/2,-z
x+1/2,-y+1/2,z

loop_
_atom_site_label
_atom_site_type_symbol
_atom_site_fract_x
_atom_site_fract_y
_atom_site_fract_z
_atom_site_U_iso_or_equiv
_atom_site_occupancy
_atom_site_adp_type
_atom_site_refinement_flags_posn
_atom_site_refinement_flags_adp
_atom_site_refinement_flags_occupancy
_atom_site_disorder_assembly
_atom_site_disorder_group
_atom_site_attached_hydrogens
C1 C 0.5210(10) 0.9665(16) 0.4663(5) 0.0588 1.0000 Uani . . . . . .
S2 S 0.6330(3) 1.1390(4) 0.42380(15) 0.0735 1.0000 Uani . . . . . .
C3 C 0.6299(11) 0.9473(16) 0.3514(5) 0.0639 1.0000 Uani . . . . . .
C4 C 0.7072(10) 0.9957(16) 0.2897(6) 0.0610 1.0000 Uani . . . . . .
C5 C 0.7869(11) 1.1944(18) 0.2872(6) 0.0678 1.0000 Uani . . . . . .
C6 C 0.8606(12) 1.2407(19) 0.2303(6) 0.0784 1.0000 Uani . . . . . .
C7 C 0.8632(11) 1.085(2) 0.1743(6) 0.0790 1.0000 Uani . . . . . .
C8 C 0.7802(13) 0.882(2) 0.1758(6) 0.0903 1.0000 Uani . . . . . .
C9 C 0.7053(12) 0.8423(18) 0.2322(6) 0.0788 1.0000 Uani . . . . . .
C10 C 0.9471(14) 1.117(2) 0.1123(7) 0.1031 1.0000 Uani . . . . . .
C11 C 0.8820(18) 1.271(3) 0.0575(8) 0.1582 1.0000 Uani . . . . . .
C12 C 0.5462(12) 0.7634(17) 0.3608(6) 0.0725 1.0000 Uani . . . . . .
C13 C 0.4865(11) 0.7750(17) 0.4256(6) 0.0702 1.0000 Uani . . . . . .
H51 H 0.7903 1.3050 0.3258 0.0820 1.0000 Uiso R . . . . .
H61 H 0.9154 1.3858 0.2306 0.1000 1.0000 Uiso R . . . . .
H81 H 0.7749 0.7705 0.1363 0.1220 1.0000 Uiso R . . . . .
H91 H 0.6492 0.7016 0.2316 0.1000 1.0000 Uiso R . . . . .
H111 H 0.9354 1.2811 0.0175 0.2560 1.0000 Uiso R . . . . .
H112 H 0.8786 1.4249 0.0800 0.2560 1.0000 Uiso R . . . . .
H113 H 0.7836 1.2197 0.0398 0.2560 1.0000 Uiso R . . . . .
H121 H 0.5253 0.6412 0.3261 0.1010 1.0000 Uiso R . . . . .
H131 H 0.4288 0.6467 0.4391 0.0900 1.0000 Uiso R . . . . .
H101 H 1.0502 1.1766 0.1358 0.1276 1.0000 Uiso R . . . . .
H102 H 0.9623 0.9582 0.0904 0.1276 1.0000 Uiso R . . . . .

loop_
_atom_site_aniso_label
_atom_site_aniso_U_11
_atom_site_aniso_U_22
_atom_site_aniso_U_33
_atom_site_aniso_U_23
_atom_site_aniso_U_13
_atom_site_aniso_U_12
C1 0.073(7) 0.038(6) 0.065(6) 0.010(6) 0.013(5) -0.006(5)
S2 0.0933(19) 0.0437(14) 0.0856(18) -0.0061(16) 0.0217(14) -0.0147(17)
C3 0.074(7) 0.046(6) 0.066(6) 0.001(5) -0.001(6) -0.010(6)
C4 0.062(6) 0.032(5) 0.088(8) 0.001(6) 0.010(6) 0.003(5)
C5 0.073(7) 0.069(8) 0.061(7) -0.010(6) 0.009(6) 0.008(6)
C6 0.090(8) 0.071(7) 0.076(7) -0.008(7) 0.019(7) -0.006(6)
C7 0.079(8) 0.080(9) 0.083(8) 0.022(7) 0.029(7) -0.012(7)
C8 0.110(9) 0.081(9) 0.085(8) -0.007(7) 0.031(7) 0.006(9)
C9 0.115(9) 0.042(6) 0.083(7) -0.005(6) 0.026(7) 0.005(7)
C10 0.129(10) 0.074(8) 0.108(10) 0.008(8) 0.025(9) -0.002(8)
C11 0.237(18) 0.126(13) 0.133(13) 0.024(11) 0.091(13) 0.022(13)
C12 0.089(8) 0.047(6) 0.082(8) -0.010(6) 0.015(6) -0.013(6)
C13 0.074(7) 0.050(7) 0.091(8) 0.005(6) 0.026(6) -0.018(6)

loop_
_atom_type_symbol
_atom_type_scat_dispersion_real
_atom_type_scat_dispersion_imag
_atom_type_scat_Cromer_Mann_a1
_atom_type_scat_Cromer_Mann_b1
_atom_type_scat_Cromer_Mann_a2
_atom_type_scat_Cromer_Mann_b2
_atom_type_scat_Cromer_Mann_a3
_atom_type_scat_Cromer_Mann_b3
_atom_type_scat_Cromer_Mann_a4
_atom_type_scat_Cromer_Mann_b4
_atom_type_scat_Cromer_Mann_c
_atom_type_scat_source
C 0.0033 0.0016 2.3100 20.8439 1.0200 10.2075 1.5886 0.5687 0.8650 51.6512 0.2156 'International Tables Vol C 4.2.6.8 and 6.1.1.4'
H 0.0000 0.0000 0.4930 10.5109 0.3229 26.1257 0.1402 3.1424 0.0408 57.7998 0.0030 'International Tables Vol C 4.2.6.8 and 6.1.1.4'
S 0.1246 0.1234 6.9053 1.4679 5.2034 22.2151 1.4379 0.2536 1.5863 56.1720 0.8669 'International Tables Vol C 4.2.6.8 and 6.1.1.4'

loop_
_geom_angle_atom_site_label_1
_geom_angle_site_symmetry_1
_geom_angle_atom_site_label_2
_geom_angle_site_symmetry_2
_geom_angle_atom_site_label_3
_geom_angle_site_symmetry_3
_geom_angle
_geom_angle_publ_flag
C1 2_676 C1 . S2 . 121.3(10) yes
C1 2_676 C1 . C13 . 129.5(11) yes
S2 . C1 . C13 . 109.2(7) yes
C1 . S2 . C3 . 92.8(5) yes
S2 . C3 . C4 . 121.8(7) yes
S2 . C3 . C12 . 109.8(8) yes
C4 . C3 . C12 . 128.4(9) yes
C3 . C4 . C5 . 121.7(9) yes
C3 . C4 . C9 . 121.8(9) yes
C5 . C4 . C9 . 116.5(10) yes
C4 . C5 . C6 . 122.3(9) yes
C4 . C5 . H51 . 119.0 no
C6 . C5 . H51 . 118.7 no
C5 . C6 . C7 . 121.4(10) yes
C5 . C6 . H61 . 119.3 no
C7 . C6 . H61 . 119.2 no
C6 . C7 . C8 . 116.7(10) yes
C6 . C7 . C10 . 124.6(11) yes
C8 . C7 . C10 . 118.6(11) yes
C7 . C8 . C9 . 120.7(11) yes
C7 . C8 . H81 . 119.8 no
C9 . C8 . H81 . 119.5 no
C4 . C9 . C8 . 122.3(11) yes
C4 . C9 . H91 . 118.9 no
C8 . C9 . H91 . 118.7 no
C7 . C10 . C11 . 114.0(12) yes
C7 . C10 . H101 . 107.1 no
C11 . C10 . H101 . 110.1 no
C7 . C10 . H102 . 108.3 no
C11 . C10 . H102 . 111.0 no
H101 . C10 . H102 . 106.0 no
C10 . C11 . H111 . 111.9 no
C10 . C11 . H112 . 108.2 no
H111 . C11 . H112 . 109.1 no
C10 . C11 . H113 . 108.4 no
H111 . C11 . H113 . 110.4 no
H112 . C11 . H113 . 108.7 no
C3 . C12 . C13 . 113.3(9) yes
C3 . C12 . H121 . 123.8 no
C13 . C12 . H121 . 122.8 no
C12 . C13 . C1 . 114.9(9) yes
C12 . C13 . H131 . 120.0 no
C1 . C13 . H131 . 125.0 no

loop_
_geom_bond_atom_site_label_1
_geom_bond_site_symmetry_1
_geom_bond_atom_site_label_2
_geom_bond_site_symmetry_2
_geom_bond_distance
_geom_bond_publ_flag
C1 . C1 2_676 1.403(18) yes
C1 . S2 . 1.710(9) yes
C1 . C13 . 1.329(12) yes
S2 . C3 . 1.710(10) yes
C3 . C4 . 1.459(13) yes
C3 . C12 . 1.334(12) yes
C4 . C5 . 1.359(12) yes
C4 . C9 . 1.363(12) yes
C5 . C6 . 1.363(13) yes
C5 . H51 . 0.941 no
C6 . C7 . 1.355(13) yes
C6 . H61 . 0.971 no
C7 . C8 . 1.395(14) yes
C7 . C10 . 1.488(15) yes
C8 . C9 . 1.355(13) yes
C8 . H81 . 0.956 no
C9 . H91 . 0.956 no
C10 . C11 . 1.385(14) yes
C10 . H101 . 1.031 no
C10 . H102 . 1.014 no
C11 . H111 . 0.951 no
C11 . H112 . 0.973 no
C11 . H113 . 0.957 no
C12 . C13 . 1.389(13) yes
C12 . H121 . 0.939 no
C13 . H131 . 0.964 no
